data_7014949
loop_
_publ_author_name
'Goldstein, Daniel C.'
'Cheng, Yuen Yap'
'Schmidt, Timothy W.'
'Bhadbhade, Mohan'
'Thordarson, Pall'

_publ_section_title
;
 Photophysical properties of a new series of water soluble iridium
 bisterpyridine complexes functionalised at the 4' position.
;
_journal_issue 9
_journal_name_full 'Dalton transactions (Cambridge, England : 2003)'
_journal_page_first 2053
_journal_page_last 2061
_journal_paper_doi 10.1039/c0dt01317j
_journal_volume 40
_journal_year 2011
_chemical_formula_sum 'C48 H40 F18 Ir N8 O2 P3'
_chemical_formula_weight 1387.99
_chemical_name_systematic
;
?
;
_space_group_IT_number 15
_symmetry_cell_setting monoclinic
_symmetry_space_group_name_Hall '-C 2yc'
_symmetry_space_group_name_H-M 'C 1 2/c 1'
_atom_sites_solution_hydrogens geom
_atom_sites_solution_primary direct
_atom_sites_solution_secondary difmap
_audit_creation_method SHELXL-97
_cell_angle_alpha 90.00
_cell_angle_beta 106.021(3)
_cell_angle_gamma 90.00
_cell_formula_units_Z 4
_cell_length_a 14.7462(9)
_cell_length_b 16.4284(9)
_cell_length_c 21.4266(12)
_cell_measurement_reflns_used 7829
_cell_measurement_temperature 150(2)
_cell_measurement_theta_max 26.687
_cell_measurement_theta_min 2.314
_cell_volume 4989.1(5)
_computing_cell_refinement
;
APEX2(Bruker, 2007, Bruker AXS Inc.,Madison, USA)
;
_computing_data_collection
;
APEX2(Bruker, 2007, Bruker AXS Inc., Madison, USA)
;
_computing_data_reduction
;
APEX2(Bruker, 2007, Bruker AXS Inc., Madison, USA)
;
_computing_molecular_graphics 'SHELXTL-Plus. Sheldrick, G. M. (2008)'
_computing_structure_refinement 'SHELXL-97. Sheldrick, G. M. (2008)'
_computing_structure_solution 'SHELXS-97. Sheldrick, G. M. (2008)'
_diffrn_ambient_temperature 150(2)
_diffrn_measured_fraction_theta_full 0.998
_diffrn_measured_fraction_theta_max 0.998
_diffrn_measurement_device_type 'Bruker kappa APEXII CCD Area Detector'
_diffrn_measurement_method '\f scans, and \w scans with \k offsets'
_diffrn_radiation_monochromator graphite
_diffrn_radiation_source 'fine-focus sealed tube'
_diffrn_radiation_type MoK\a
_diffrn_radiation_wavelength 0.71073
_diffrn_reflns_av_R_equivalents 0.0507
_diffrn_reflns_av_sigmaI/netI 0.0448
_diffrn_reflns_limit_h_max 17
_diffrn_reflns_limit_h_min -17
_diffrn_reflns_limit_k_max 19
_diffrn_reflns_limit_k_min -15
_diffrn_reflns_limit_l_max 25
_diffrn_reflns_limit_l_min -23
_diffrn_reflns_number 17391
_diffrn_reflns_theta_full 25.00
_diffrn_reflns_theta_max 25.00
_diffrn_reflns_theta_min 3.01
_exptl_absorpt_coefficient_mu 2.891
_exptl_absorpt_correction_T_max 0.8366
_exptl_absorpt_correction_T_min 0.3628
_exptl_absorpt_correction_type multi-scan
_exptl_absorpt_process_details '(SADABS; Sheldrick, 2001)'
_exptl_crystal_colour Yellow
_exptl_crystal_density_diffrn 1.848
_exptl_crystal_density_method 'not measured'
_exptl_crystal_description Needles
_exptl_crystal_F_000 2736
_exptl_crystal_size_max 0.44
_exptl_crystal_size_mid 0.07
_exptl_crystal_size_min 0.06
_refine_diff_density_max 0.855
_refine_diff_density_min -0.435
_refine_diff_density_rms 0.089
_refine_ls_extinction_method none
_refine_ls_goodness_of_fit_ref 0.696
_refine_ls_hydrogen_treatment constr
_refine_ls_matrix_type full
_refine_ls_number_parameters 410
_refine_ls_number_reflns 4395
_refine_ls_number_restraints 26
_refine_ls_restrained_S_all 0.712
_refine_ls_R_factor_all 0.0310
_refine_ls_R_factor_gt 0.0270
_refine_ls_shift/su_max 0.000
_refine_ls_shift/su_mean 0.000
_refine_ls_structure_factor_coef Fsqd
_refine_ls_weighting_details 'calc w=1/[\s^2^(Fo^2^)+(0.1000P)^2^+0.5000P] where P=(Fo^2^+2Fc^2^)/3'
_refine_ls_weighting_scheme calc
_refine_ls_wR_factor_gt 0.0781
_refine_ls_wR_factor_ref 0.0843
_reflns_number_gt 4064
_reflns_number_total 4395
_reflns_threshold_expression >2sigma(I)
_cod_data_source_file C0DT01317J.TXT
_cod_data_source_block inc2byc
_cod_depositor_comments
;
The following automatic conversions were performed:
'_symmetry_cell_setting' value 'Monoclinic' changed to 'monoclinic'
according to '/home/saulius/struct/CIF-dictionaries/cif_core.dic'
dictionary named 'cif_core.dic' version 2.4.1 from
2010-06-29.

'_exptl_absorpt_correction_type' value 'Multi-scan' changed
to 'multi-scan' according to
'/home/saulius/struct/CIF-dictionaries/cif_core.dic' dictionary named
'cif_core.dic' version 2.4.1 from 2010-06-29.

Automatic conversion script
Id: cif_fix_enum 1555 2011-01-17 13:19:09Z saulius 
;
_cod_original_sg_symbol_H-M C2/c
_cod_database_code 7014949

loop_
_symmetry_equiv_pos_as_xyz
'x, y, z'
'-x, y, -z+1/2'
'x+1/2, y+1/2, z'
'-x+1/2, y+1/2, -z+1/2'
'-x, -y, -z'
'x, -y, z-1/2'
'-x+1/2, -y+1/2, -z'
'x+1/2, -y+1/2, z-1/2'

loop_
_atom_site_label
_atom_site_type_symbol
_atom_site_fract_x
_atom_site_fract_y
_atom_site_fract_z
_atom_site_U_iso_or_equiv
_atom_site_adp_type
_atom_site_occupancy
_atom_site_symmetry_multiplicity
_atom_site_calc_flag
_atom_site_refinement_flags
_atom_site_disorder_assembly
_atom_site_disorder_group
P1BA P 1.0000 0.4455(6) 0.7500 0.118(7) Uani 0.50 2 d SPD . 1
F1BA F 0.9203(9) 0.4999(6) 0.7131(7) 0.068(3) Uani 0.50 1 d PD A 1
F2BA F 1.0499(6) 0.4326(8) 0.6974(5) 0.071(3) Uani 0.50 1 d PD . 1
F3BA F 0.9485(6) 0.3626(4) 0.7410(6) 0.101(3) Uani 0.50 1 d PD . 1
P1BB P 0.9839(5) 0.4318(6) 0.7362(5) 0.045(3) Uani 0.25 1 d PD . 2
F1BB F 0.9289(10) 0.5139(6) 0.7275(8) 0.091(6) Uani 0.50 1 d PD . 2
F2BB F 1.0195(10) 0.4435(8) 0.6745(7) 0.124(7) Uani 0.50 1 d PD . 2
F3BB F 0.8967(6) 0.3800(5) 0.6989(5) 0.086(3) Uani 0.50 1 d PD . 2
Ir1 Ir 0.5000 0.290936(10) 0.7500 0.02093(10) Uani 1 2 d S . .
N1 N 0.5227(2) 0.20305(16) 0.68800(16) 0.0234(7) Uani 1 1 d . . .
N2 N 0.3737(3) 0.28673(15) 0.68748(16) 0.0239(7) Uani 1 1 d . . .
N3 N 0.4320(2) 0.37907(18) 0.78763(14) 0.0251(6) Uani 1 1 d . . .
C1 C 0.6036(3) 0.1640(2) 0.69043(17) 0.0264(8) Uani 1 1 d . . .
H1 H 0.6588 0.1779 0.7236 0.032 Uiso 1 1 calc R . .
C2 C 0.6093(3) 0.1047(2) 0.6468(2) 0.0336(9) Uani 1 1 d . . .
H2 H 0.6672 0.0774 0.6501 0.040 Uiso 1 1 calc R . .
C3 C 0.5288(3) 0.0853(2) 0.59760(19) 0.0338(9) Uani 1 1 d . . .
H3 H 0.5314 0.0447 0.5666 0.041 Uiso 1 1 calc R . .
C4 C 0.4454(3) 0.1250(2) 0.59392(18) 0.0314(8) Uani 1 1 d . . .
H4 H 0.3900 0.1117 0.5606 0.038 Uiso 1 1 calc R . .
C5 C 0.4428(3) 0.1843(2) 0.63916(17) 0.0239(7) Uani 1 1 d . . .
C6 C 0.3573(3) 0.2300(2) 0.64022(17) 0.0245(7) Uani 1 1 d . . .
C7 C 0.2671(3) 0.2203(2) 0.59984(19) 0.0261(8) Uani 1 1 d . . .
H7 H 0.2556 0.1820 0.5653 0.031 Uiso 1 1 calc R . .
C8 C 0.1925(3) 0.2668(2) 0.60968(17) 0.0253(7) Uani 1 1 d . . .
C9 C 0.2128(3) 0.3232(2) 0.66067(17) 0.0254(8) Uani 1 1 d . . .
H9 H 0.1633 0.3548 0.6689 0.031 Uiso 1 1 calc R . .
C10 C 0.3035(3) 0.3333(2) 0.69884(16) 0.0245(7) Uani 1 1 d . . .
C11 C 0.3391(3) 0.3891(2) 0.75399(17) 0.0273(8) Uani 1 1 d . . .
C12 C 0.2841(3) 0.4485(2) 0.77111(19) 0.0350(9) Uani 1 1 d . . .
H12 H 0.2196 0.4543 0.7477 0.042 Uiso 1 1 calc R . .
C13 C 0.3241(3) 0.4995(2) 0.8227(2) 0.0398(10) Uani 1 1 d . . .
H13 H 0.2876 0.5414 0.8345 0.048 Uiso 1 1 calc R . .
C14 C 0.4171(3) 0.4891(3) 0.8568(2) 0.0394(10) Uani 1 1 d . . .
H14 H 0.4452 0.5235 0.8926 0.047 Uiso 1 1 calc R . .
C15 C 0.4692(3) 0.4286(2) 0.83871(18) 0.0300(8) Uani 1 1 d . . .
H15 H 0.5332 0.4214 0.8628 0.036 Uiso 1 1 calc R . .
C16 C 0.0954(3) 0.2561(2) 0.56719(17) 0.0270(8) Uani 1 1 d . . .
C17 C 0.0681(3) 0.1848(3) 0.53248(19) 0.0308(8) Uani 1 1 d . . .
H17 H 0.1123 0.1415 0.5370 0.037 Uiso 1 1 calc R . .
C18 C -0.0217(3) 0.1751(3) 0.49153(19) 0.0345(9) Uani 1 1 d . . .
H18 H -0.0383 0.1255 0.4685 0.041 Uiso 1 1 calc R . .
C19 C -0.0876(3) 0.2368(3) 0.48364(18) 0.0344(9) Uani 1 1 d . C .
C20 C -0.0614(3) 0.3080(3) 0.5191(2) 0.0369(10) Uani 1 1 d . . .
H20 H -0.1061 0.3507 0.5150 0.044 Uiso 1 1 calc R . .
C21 C 0.0278(3) 0.3179(3) 0.56008(19) 0.0329(9) Uani 1 1 d . . .
H21 H 0.0438 0.3672 0.5838 0.039 Uiso 1 1 calc R . .
C22 C -0.1858(3) 0.2292(3) 0.4376(2) 0.0453(11) Uani 1 1 d U . .
H22A H -0.2263 0.1982 0.4591 0.054 Uiso 1 1 calc R B 1
H22B H -0.2134 0.2841 0.4273 0.054 Uiso 1 1 calc R B 1
O1A O -0.1846(12) 0.1902(10) 0.3805(7) 0.057(3) Uani 0.50 1 d PU C 1
H1A H -0.2246 0.2118 0.3492 0.086 Uiso 0.50 1 calc PR C 1
O1B O -0.1971(12) 0.1651(9) 0.3982(8) 0.068(4) Uani 0.50 1 d PU C 2
H1B H -0.2432 0.1731 0.3656 0.102 Uiso 0.50 1 calc PR C 2
P1A P 0.72080(8) 0.49190(6) 0.96144(5) 0.0353(3) Uani 1 1 d . . .
F1A F 0.82853(19) 0.4810(2) 0.96284(15) 0.0692(9) Uani 1 1 d . . .
F2A F 0.6935(2) 0.49914(17) 0.88426(12) 0.0578(7) Uani 1 1 d . . .
F3A F 0.7061(3) 0.39602(16) 0.95468(17) 0.0645(9) Uani 1 1 d . . .
F4A F 0.61350(18) 0.50267(16) 0.96046(13) 0.0515(7) Uani 1 1 d . . .
F5A F 0.7484(2) 0.4829(2) 1.03852(14) 0.0587(8) Uani 1 1 d . . .
F6A F 0.7347(2) 0.58728(16) 0.96713(17) 0.0700(10) Uani 1 1 d . . .
C1AN C 0.5783(5) 0.6913(5) 0.8416(3) 0.0767(19) Uani 1 1 d . . .
H1A1 H 0.5738 0.7495 0.8500 0.115 Uiso 1 1 calc R . .
H1A2 H 0.6114 0.6636 0.8820 0.115 Uiso 1 1 calc R . .
H1A3 H 0.5147 0.6684 0.8252 0.115 Uiso 1 1 calc R . .
C2AN C 0.6290(4) 0.6799(3) 0.7946(3) 0.0495(12) Uani 1 1 d . . .
N1AN N 0.6690(3) 0.6690(3) 0.7559(2) 0.0653(12) Uani 1 1 d . . .

loop_
_atom_site_aniso_label
_atom_site_aniso_U_11
_atom_site_aniso_U_22
_atom_site_aniso_U_33
_atom_site_aniso_U_23
_atom_site_aniso_U_13
_atom_site_aniso_U_12
P1BA 0.216(14) 0.017(3) 0.200(13) 0.000 0.187(12) 0.000
F1BA 0.089(7) 0.054(6) 0.073(5) -0.014(6) 0.045(5) -0.003(5)
F2BA 0.045(4) 0.095(9) 0.075(5) -0.021(5) 0.022(4) 0.011(4)
F3BA 0.081(6) 0.045(4) 0.199(11) -0.036(6) 0.075(7) -0.036(4)
P1BB 0.028(6) 0.026(4) 0.090(9) 0.003(3) 0.033(5) 0.019(3)
F1BB 0.102(9) 0.059(6) 0.139(13) -0.055(6) 0.080(9) -0.014(5)
F2BB 0.193(15) 0.049(5) 0.201(14) -0.024(8) 0.171(14) -0.006(9)
F3BB 0.092(7) 0.065(5) 0.107(7) -0.025(5) 0.035(5) -0.005(5)
Ir1 0.01654(13) 0.02583(14) 0.01951(13) 0.000 0.00344(8) 0.000
N1 0.0226(18) 0.0239(16) 0.0234(16) 0.0014(11) 0.0059(14) -0.0007(11)
N2 0.0224(17) 0.0254(16) 0.0231(17) -0.0015(11) 0.0049(14) 0.0011(11)
N3 0.0227(16) 0.0302(16) 0.0214(14) -0.0019(12) 0.0043(12) 0.0021(13)
C1 0.0172(18) 0.0321(19) 0.0302(19) 0.0004(16) 0.0067(15) 0.0017(15)
C2 0.025(2) 0.038(2) 0.039(2) 0.0005(17) 0.0108(17) 0.0078(17)
C3 0.029(2) 0.037(2) 0.035(2) -0.0057(17) 0.0075(17) 0.0016(17)
C4 0.029(2) 0.033(2) 0.031(2) -0.0065(16) 0.0070(16) -0.0033(17)
C5 0.0195(19) 0.0265(17) 0.0264(18) 0.0020(15) 0.0076(15) 0.0016(15)
C6 0.0225(19) 0.0298(17) 0.0206(17) 0.0005(15) 0.0050(15) 0.0013(16)
C7 0.026(2) 0.0286(19) 0.0241(19) 0.0007(14) 0.0075(16) -0.0007(15)
C8 0.0223(19) 0.0287(17) 0.0239(18) 0.0025(16) 0.0045(15) 0.0005(16)
C9 0.0195(18) 0.0291(19) 0.0262(18) 0.0027(15) 0.0037(15) 0.0066(15)
C10 0.0260(19) 0.0272(18) 0.0207(17) 0.0007(14) 0.0071(15) 0.0016(15)
C11 0.0227(19) 0.033(2) 0.0244(18) 0.0026(15) 0.0043(15) 0.0022(15)
C12 0.034(2) 0.035(2) 0.032(2) -0.0024(17) 0.0032(17) 0.0101(17)
C13 0.043(3) 0.037(2) 0.036(2) -0.0059(18) 0.0065(19) 0.0107(19)
C14 0.039(3) 0.039(2) 0.035(2) -0.0103(18) 0.0002(19) 0.0029(19)
C15 0.029(2) 0.034(2) 0.0255(18) -0.0062(16) 0.0046(16) -0.0003(17)
C16 0.0215(19) 0.032(2) 0.0270(18) 0.0024(16) 0.0053(15) 0.0012(16)
C17 0.021(2) 0.038(2) 0.033(2) -0.0029(18) 0.0075(17) 0.0021(17)
C18 0.026(2) 0.047(2) 0.029(2) -0.0075(18) 0.0069(17) -0.0019(19)
C19 0.024(2) 0.051(2) 0.026(2) 0.0020(19) 0.0038(16) 0.0001(19)
C20 0.024(2) 0.045(2) 0.039(2) 0.0004(19) 0.0024(19) 0.0092(18)
C21 0.026(2) 0.036(2) 0.034(2) -0.0008(18) 0.0050(17) 0.0000(18)
C22 0.033(2) 0.058(3) 0.040(2) -0.008(2) 0.002(2) -0.005(2)
O1A 0.044(6) 0.083(9) 0.037(6) -0.017(5) -0.002(4) 0.005(6)
O1B 0.041(6) 0.077(8) 0.072(9) -0.019(6) -0.008(6) 0.005(5)
P1A 0.0289(6) 0.0319(5) 0.0421(6) 0.0063(4) 0.0046(5) -0.0026(4)
F1A 0.0347(16) 0.099(2) 0.077(2) 0.0421(18) 0.0206(14) 0.0097(15)
F2A 0.0559(18) 0.0696(18) 0.0436(15) 0.0084(13) 0.0068(13) -0.0104(14)
F3A 0.096(3) 0.0337(14) 0.087(2) 0.0029(13) 0.064(2) -0.0010(15)
F4A 0.0319(14) 0.0613(16) 0.0569(16) -0.0119(13) 0.0052(12) 0.0003(12)
F5A 0.0492(18) 0.081(2) 0.0419(14) 0.0080(14) 0.0052(13) 0.0083(15)
F6A 0.070(2) 0.0330(14) 0.091(2) 0.0016(14) -0.0044(18) -0.0152(14)
C1AN 0.058(4) 0.110(5) 0.058(4) 0.004(3) 0.010(3) 0.025(4)
C2AN 0.037(3) 0.056(3) 0.048(3) 0.000(2) -0.002(2) 0.004(2)
N1AN 0.047(3) 0.083(3) 0.064(3) -0.002(3) 0.012(2) 0.003(3)

loop_
_atom_type_symbol
_atom_type_description
_atom_type_scat_dispersion_real
_atom_type_scat_dispersion_imag
_atom_type_scat_source
C C 0.0033 0.0016 'International Tables Vol C Tables 4.2.6.8 and 6.1.1.4'
H H 0.0000 0.0000 'International Tables Vol C Tables 4.2.6.8 and 6.1.1.4'
N N 0.0061 0.0033 'International Tables Vol C Tables 4.2.6.8 and 6.1.1.4'
O O 0.0106 0.0060 'International Tables Vol C Tables 4.2.6.8 and 6.1.1.4'
F F 0.0171 0.0103 'International Tables Vol C Tables 4.2.6.8 and 6.1.1.4'
P P 0.1023 0.0942 'International Tables Vol C Tables 4.2.6.8 and 6.1.1.4'
Ir Ir -1.4442 7.9887 'International Tables Vol C Tables 4.2.6.8 and 6.1.1.4'

loop_
_geom_angle_atom_site_label_1
_geom_angle_atom_site_label_2
_geom_angle_atom_site_label_3
_geom_angle
_geom_angle_site_symmetry_1
_geom_angle_site_symmetry_3
_geom_angle_publ_flag
F1BA P1BA F1BA 107.7(12) 2_756 . ?
F1BA P1BA F2BA 90.2(8) 2_756 . ?
F1BA P1BA F2BA 99.2(6) . . ?
F1BA P1BA F2BA 99.2(6) 2_756 2_756 ?
F1BA P1BA F2BA 90.2(8) . 2_756 ?
F2BA P1BA F2BA 164.0(11) . 2_756 ?
F1BA P1BA F3BA 150.4(8) 2_756 . ?
F1BA P1BA F3BA 99.8(6) . . ?
F2BA P1BA F3BA 96.1(6) . . ?
F2BA P1BA F3BA 69.5(7) 2_756 . ?
F1BA P1BA F3BA 99.8(6) 2_756 2_756 ?
F1BA P1BA F3BA 150.4(8) . 2_756 ?
F2BA P1BA F3BA 69.5(7) . 2_756 ?
F2BA P1BA F3BA 96.1(6) 2_756 2_756 ?
F3BA P1BA F3BA 56.4(7) . 2_756 ?
P1BA F2BA F3BA 55.9(5) . 2_756 ?
F3BA F3BA P1BA 61.8(3) 2_756 . ?
F3BA F3BA F2BA 90.2(8) 2_756 2_756 ?
P1BA F3BA F2BA 54.6(4) . 2_756 ?
P1BB P1BB F1BB 109.6(11) 2_756 . ?
P1BB P1BB F2BB 116(2) 2_756 . ?
F1BB P1BB F2BB 94.4(6) . . ?
P1BB P1BB F3BB 139.3(13) 2_756 . ?
F1BB P1BB F3BB 94.7(6) . . ?
F2BB P1BB F3BB 93.2(6) . . ?
P1BB P1BB F1BB 51.5(7) 2_756 2_756 ?
F1BB P1BB F1BB 72.6(11) . 2_756 ?
F2BB P1BB F1BB 84.8(9) . 2_756 ?
F3BB P1BB F1BB 167.0(8) . 2_756 ?
P1BB P1BB F2BB 46.4(18) 2_756 2_756 ?
F1BB P1BB F2BB 82.9(9) . 2_756 ?
F2BB P1BB F2BB 158.3(7) . 2_756 ?
F3BB P1BB F2BB 108.5(7) . 2_756 ?
F1BB P1BB F2BB 73.8(6) 2_756 2_756 ?
P1BB P1BB F3BB 29.1(9) 2_756 2_756 ?
F1BB P1BB F3BB 138.0(9) . 2_756 ?
F2BB P1BB F3BB 101.2(8) . 2_756 ?
F3BB P1BB F3BB 122.6(8) . 2_756 ?
F1BB P1BB F3BB 70.3(5) 2_756 2_756 ?
F2BB P1BB F3BB 68.4(5) 2_756 2_756 ?
P1BB F1BB P1BB 19.0(5) . 2_756 ?
P1BB F2BB P1BB 17.5(4) . 2_756 ?
P1BB F3BB P1BB 11.6(5) . 2_756 ?
N2 Ir1 N2 175.99(15) . 2_656 ?
N2 Ir1 N3 103.32(12) . 2_656 ?
N2 Ir1 N3 79.57(12) 2_656 2_656 ?
N2 Ir1 N3 79.57(12) . . ?
N2 Ir1 N3 103.32(12) 2_656 . ?
N3 Ir1 N3 90.09(17) 2_656 . ?
N2 Ir1 N1 80.07(13) . . ?
N2 Ir1 N1 97.07(13) 2_656 . ?
N3 Ir1 N1 93.30(12) 2_656 . ?
N3 Ir1 N1 159.60(14) . . ?
N2 Ir1 N1 97.07(13) . 2_656 ?
N2 Ir1 N1 80.07(13) 2_656 2_656 ?
N3 Ir1 N1 159.60(14) 2_656 2_656 ?
N3 Ir1 N1 93.30(13) . 2_656 ?
N1 Ir1 N1 90.51(17) . 2_656 ?
C1 N1 C5 119.1(3) . . ?
C1 N1 Ir1 127.8(3) . . ?
C5 N1 Ir1 113.1(2) . . ?
C6 N2 C10 122.3(3) . . ?
C6 N2 Ir1 118.3(3) . . ?
C10 N2 Ir1 118.7(2) . . ?
C15 N3 C11 118.4(3) . . ?
C15 N3 Ir1 127.6(3) . . ?
C11 N3 Ir1 113.9(2) . . ?
N1 C1 C2 122.3(3) . . ?
N1 C1 H1 118.8 . . ?
C2 C1 H1 118.8 . . ?
C1 C2 C3 118.8(4) . . ?
C1 C2 H2 120.6 . . ?
C3 C2 H2 120.6 . . ?
C4 C3 C2 119.9(4) . . ?
C4 C3 H3 120.1 . . ?
C2 C3 H3 120.1 . . ?
C3 C4 C5 119.4(4) . . ?
C3 C4 H4 120.3 . . ?
C5 C4 H4 120.3 . . ?
N1 C5 C4 120.5(3) . . ?
N1 C5 C6 115.5(3) . . ?
C4 C5 C6 124.0(3) . . ?
N2 C6 C7 119.5(4) . . ?
N2 C6 C5 112.8(3) . . ?
C7 C6 C5 127.8(3) . . ?
C6 C7 C8 120.2(4) . . ?
C6 C7 H7 119.9 . . ?
C8 C7 H7 119.9 . . ?
C9 C8 C7 118.1(3) . . ?
C9 C8 C16 121.4(3) . . ?
C7 C8 C16 120.6(3) . . ?
C10 C9 C8 120.5(3) . . ?
C10 C9 H9 119.7 . . ?
C8 C9 H9 119.7 . . ?
N2 C10 C9 119.4(3) . . ?
N2 C10 C11 111.9(3) . . ?
C9 C10 C11 128.8(3) . . ?
N3 C11 C12 121.3(3) . . ?
N3 C11 C10 115.5(3) . . ?
C12 C11 C10 123.2(3) . . ?
C11 C12 C13 119.3(4) . . ?
C11 C12 H12 120.4 . . ?
C13 C12 H12 120.4 . . ?
C14 C13 C12 119.5(4) . . ?
C14 C13 H13 120.2 . . ?
C12 C13 H13 120.2 . . ?
C13 C14 C15 119.5(4) . . ?
C13 C14 H14 120.3 . . ?
C15 C14 H14 120.3 . . ?
N3 C15 C14 122.0(4) . . ?
N3 C15 H15 119.0 . . ?
C14 C15 H15 119.0 . . ?
C17 C16 C21 117.5(4) . . ?
C17 C16 C8 121.2(3) . . ?
C21 C16 C8 121.3(4) . . ?
C18 C17 C16 121.5(4) . . ?
C18 C17 H17 119.2 . . ?
C16 C17 H17 119.2 . . ?
C17 C18 C19 120.9(4) . . ?
C17 C18 H18 119.6 . . ?
C19 C18 H18 119.6 . . ?
C18 C19 C20 118.0(4) . . ?
C18 C19 C22 122.2(4) . . ?
C20 C19 C22 119.8(4) . . ?
C21 C20 C19 121.4(4) . . ?
C21 C20 H20 119.3 . . ?
C19 C20 H20 119.3 . . ?
C20 C21 C16 120.7(4) . . ?
C20 C21 H21 119.7 . . ?
C16 C21 H21 119.7 . . ?
O1B C22 O1A 26.4(7) . . ?
O1B C22 C19 114.1(9) . . ?
O1A C22 C19 111.7(8) . . ?
O1B C22 H22A 84.3 . . ?
O1A C22 H22A 109.3 . . ?
C19 C22 H22A 109.3 . . ?
O1B C22 H22B 127.5 . . ?
O1A C22 H22B 109.3 . . ?
C19 C22 H22B 109.3 . . ?
H22A C22 H22B 107.9 . . ?
C22 O1A H1A 109.5 . . ?
C22 O1B H1B 109.5 . . ?
F6A P1A F4A 89.91(17) . . ?
F6A P1A F1A 90.11(19) . . ?
F4A P1A F1A 179.69(17) . . ?
F6A P1A F3A 179.2(2) . . ?
F4A P1A F3A 89.96(17) . . ?
F1A P1A F3A 90.03(18) . . ?
F6A P1A F2A 89.79(18) . . ?
F4A P1A F2A 90.72(16) . . ?
F1A P1A F2A 89.59(16) . . ?
F3A P1A F2A 89.44(18) . . ?
F6A P1A F5A 91.25(18) . . ?
F4A P1A F5A 89.60(16) . . ?
F1A P1A F5A 90.09(16) . . ?
F3A P1A F5A 89.52(19) . . ?
F2A P1A F5A 178.91(19) . . ?
C2AN C1AN H1A1 109.5 . . ?
C2AN C1AN H1A2 109.5 . . ?
H1A1 C1AN H1A2 109.5 . . ?
C2AN C1AN H1A3 109.5 . . ?
H1A1 C1AN H1A3 109.5 . . ?
H1A2 C1AN H1A3 109.5 . . ?
N1AN C2AN C1AN 178.3(7) . . ?

loop_
_geom_bond_atom_site_label_1
_geom_bond_atom_site_label_2
_geom_bond_distance
_geom_bond_site_symmetry_2
_geom_bond_publ_flag
P1BA F1BA 1.514(8) 2_756 ?
P1BA F1BA 1.514(8) . ?
P1BA F2BA 1.522(8) . ?
P1BA F2BA 1.522(8) 2_756 ?
P1BA F3BA 1.546(8) . ?
P1BA F3BA 1.546(8) 2_756 ?
F2BA F3BA 1.748(16) 2_756 ?
F3BA F3BA 1.461(17) 2_756 ?
F3BA F2BA 1.748(16) 2_756 ?
P1BB P1BB 0.648(14) 2_756 ?
P1BB F1BB 1.560(8) . ?
P1BB F2BB 1.563(9) . ?
P1BB F3BB 1.564(8) . ?
P1BB F1BB 1.879(12) 2_756 ?
P1BB F2BB 1.94(2) 2_756 ?
P1BB F3BB 2.098(10) 2_756 ?
F1BB P1BB 1.879(12) 2_756 ?
F2BB P1BB 1.94(2) 2_756 ?
F3BB P1BB 2.098(10) 2_756 ?
Ir1 N2 1.972(3) . ?
Ir1 N2 1.972(3) 2_656 ?
Ir1 N3 2.049(3) 2_656 ?
Ir1 N3 2.049(3) . ?
Ir1 N1 2.051(3) . ?
Ir1 N1 2.051(3) 2_656 ?
N1 C1 1.344(5) . ?
N1 C5 1.377(5) . ?
N2 C6 1.349(5) . ?
N2 C10 1.362(5) . ?
N3 C15 1.353(5) . ?
N3 C11 1.371(5) . ?
C1 C2 1.368(5) . ?
C1 H1 0.9500 . ?
C2 C3 1.390(6) . ?
C2 H2 0.9500 . ?
C3 C4 1.376(6) . ?
C3 H3 0.9500 . ?
C4 C5 1.382(5) . ?
C4 H4 0.9500 . ?
C5 C6 1.472(5) . ?
C6 C7 1.381(6) . ?
C7 C8 1.403(5) . ?
C7 H7 0.9500 . ?
C8 C9 1.401(5) . ?
C8 C16 1.480(5) . ?
C9 C10 1.372(5) . ?
C9 H9 0.9500 . ?
C10 C11 1.474(5) . ?
C11 C12 1.381(5) . ?
C12 C13 1.382(6) . ?
C12 H12 0.9500 . ?
C13 C14 1.375(6) . ?
C13 H13 0.9500 . ?
C14 C15 1.376(6) . ?
C14 H14 0.9500 . ?
C15 H15 0.9500 . ?
C16 C17 1.386(6) . ?
C16 C21 1.402(6) . ?
C17 C18 1.381(5) . ?
C17 H17 0.9500 . ?
C18 C19 1.382(6) . ?
C18 H18 0.9500 . ?
C19 C20 1.391(6) . ?
C19 C22 1.515(6) . ?
C20 C21 1.375(6) . ?
C20 H20 0.9500 . ?
C21 H21 0.9500 . ?
C22 O1B 1.330(17) . ?
C22 O1A 1.385(16) . ?
C22 H22A 0.9900 . ?
C22 H22B 0.9900 . ?
O1A H1A 0.8400 . ?
O1B H1B 0.8400 . ?
P1A F6A 1.581(3) . ?
P1A F4A 1.586(3) . ?
P1A F1A 1.591(3) . ?
P1A F3A 1.591(3) . ?
P1A F2A 1.595(3) . ?
P1A F5A 1.595(3) . ?
C1AN C2AN 1.422(9) . ?
C1AN H1A1 0.9800 . ?
C1AN H1A2 0.9800 . ?
C1AN H1A3 0.9800 . ?
C2AN N1AN 1.158(7) . ?

loop_
_geom_torsion_atom_site_label_1
_geom_torsion_atom_site_label_2
_geom_torsion_atom_site_label_3
_geom_torsion_atom_site_label_4
_geom_torsion
_geom_torsion_site_symmetry_1
_geom_torsion_site_symmetry_2
_geom_torsion_site_symmetry_3
_geom_torsion_site_symmetry_4
_geom_torsion_publ_flag
F1BA P1BA F2BA F3BA 100.4(6) 2_756 . . 2_756 ?
F1BA P1BA F2BA F3BA -151.6(8) . . . 2_756 ?
F2BA P1BA F2BA F3BA -26.1(4) 2_756 . . 2_756 ?
F3BA P1BA F2BA F3BA -50.6(8) . . . 2_756 ?
F1BA P1BA F3BA F3BA -41.0(17) 2_756 . . 2_756 ?
F1BA P1BA F3BA F3BA 160.8(9) . . . 2_756 ?
F2BA P1BA F3BA F3BA 60.3(9) . . . 2_756 ?
F2BA P1BA F3BA F3BA -112.7(9) 2_756 . . 2_756 ?
F1BA P1BA F3BA F2BA 71.7(14) 2_756 . . 2_756 ?
F1BA P1BA F3BA F2BA -86.5(8) . . . 2_756 ?
F2BA P1BA F3BA F2BA 173.0(5) . . . 2_756 ?
F3BA P1BA F3BA F2BA 112.7(9) 2_756 . . 2_756 ?
F2BB P1BB F1BB P1BB -120(2) . . . 2_756 ?
F3BB P1BB F1BB P1BB 147(2) . . . 2_756 ?
F1BB P1BB F1BB P1BB -36.5(18) 2_756 . . 2_756 ?
F2BB P1BB F1BB P1BB 38.7(19) 2_756 . . 2_756 ?
F3BB P1BB F1BB P1BB -7.5(12) 2_756 . . 2_756 ?
F1BB P1BB F2BB P1BB 114.3(8) . . . 2_756 ?
F3BB P1BB F2BB P1BB -150.7(7) . . . 2_756 ?
F1BB P1BB F2BB P1BB 42.2(6) 2_756 . . 2_756 ?
F2BB P1BB F2BB P1BB 32.3(18) 2_756 . . 2_756 ?
F3BB P1BB F2BB P1BB -26.5(5) 2_756 . . 2_756 ?
F1BB P1BB F3BB P1BB -128(3) . . . 2_756 ?
F2BB P1BB F3BB P1BB 138(3) . . . 2_756 ?
F1BB P1BB F3BB P1BB -142(6) 2_756 . . 2_756 ?
F2BB P1BB F3BB P1BB -44(3) 2_756 . . 2_756 ?
F3BB P1BB F3BB P1BB 32(2) 2_756 . . 2_756 ?
N2 Ir1 N1 C1 177.6(3) . . . . ?
N2 Ir1 N1 C1 -5.2(3) 2_656 . . . ?
N3 Ir1 N1 C1 74.7(3) 2_656 . . . ?
N3 Ir1 N1 C1 173.9(3) . . . . ?
N1 Ir1 N1 C1 -85.3(3) 2_656 . . . ?
N2 Ir1 N1 C5 -2.5(2) . . . . ?
N2 Ir1 N1 C5 174.6(2) 2_656 . . . ?
N3 Ir1 N1 C5 -105.5(3) 2_656 . . . ?
N3 Ir1 N1 C5 -6.3(5) . . . . ?
N1 Ir1 N1 C5 94.6(3) 2_656 . . . ?
N2 Ir1 N2 C6 -39.9(3) 2_656 . . . ?
N3 Ir1 N2 C6 96.0(3) 2_656 . . . ?
N3 Ir1 N2 C6 -176.4(3) . . . . ?
N1 Ir1 N2 C6 4.9(3) . . . . ?
N1 Ir1 N2 C6 -84.3(3) 2_656 . . . ?
N2 Ir1 N2 C10 131.3(3) 2_656 . . . ?
N3 Ir1 N2 C10 -92.8(3) 2_656 . . . ?
N3 Ir1 N2 C10 -5.2(3) . . . . ?
N1 Ir1 N2 C10 176.1(3) . . . . ?
N1 Ir1 N2 C10 86.8(3) 2_656 . . . ?
N2 Ir1 N3 C15 -175.8(3) . . . . ?
N2 Ir1 N3 C15 7.0(3) 2_656 . . . ?
N3 Ir1 N3 C15 -72.3(3) 2_656 . . . ?
N1 Ir1 N3 C15 -172.0(3) . . . . ?
N1 Ir1 N3 C15 87.6(3) 2_656 . . . ?
N2 Ir1 N3 C11 1.3(2) . . . . ?
N2 Ir1 N3 C11 -175.9(2) 2_656 . . . ?
N3 Ir1 N3 C11 104.8(3) 2_656 . . . ?
N1 Ir1 N3 C11 5.1(5) . . . . ?
N1 Ir1 N3 C11 -95.3(3) 2_656 . . . ?
C5 N1 C1 C2 -1.4(5) . . . . ?
Ir1 N1 C1 C2 178.4(3) . . . . ?
N1 C1 C2 C3 1.1(6) . . . . ?
C1 C2 C3 C4 -0.6(6) . . . . ?
C2 C3 C4 C5 0.4(6) . . . . ?
C1 N1 C5 C4 1.2(5) . . . . ?
Ir1 N1 C5 C4 -178.6(3) . . . . ?
C1 N1 C5 C6 179.9(3) . . . . ?
Ir1 N1 C5 C6 0.1(4) . . . . ?
C3 C4 C5 N1 -0.8(6) . . . . ?
C3 C4 C5 C6 -179.4(4) . . . . ?
C10 N2 C6 C7 2.7(5) . . . . ?
Ir1 N2 C6 C7 173.6(3) . . . . ?
C10 N2 C6 C5 -177.0(3) . . . . ?
Ir1 N2 C6 C5 -6.1(4) . . . . ?
N1 C5 C6 N2 3.8(5) . . . . ?
C4 C5 C6 N2 -177.6(3) . . . . ?
N1 C5 C6 C7 -175.9(4) . . . . ?
C4 C5 C6 C7 2.8(6) . . . . ?
N2 C6 C7 C8 -2.7(6) . . . . ?
C5 C6 C7 C8 177.0(4) . . . . ?
C6 C7 C8 C9 0.8(6) . . . . ?
C6 C7 C8 C16 -179.2(3) . . . . ?
C7 C8 C9 C10 1.1(6) . . . . ?
C16 C8 C9 C10 -178.9(3) . . . . ?
C6 N2 C10 C9 -0.8(5) . . . . ?
Ir1 N2 C10 C9 -171.6(3) . . . . ?
C6 N2 C10 C11 178.6(3) . . . . ?
Ir1 N2 C10 C11 7.8(4) . . . . ?
C8 C9 C10 N2 -1.1(5) . . . . ?
C8 C9 C10 C11 179.6(4) . . . . ?
C15 N3 C11 C12 0.4(5) . . . . ?
Ir1 N3 C11 C12 -177.0(3) . . . . ?
C15 N3 C11 C10 179.8(3) . . . . ?
Ir1 N3 C11 C10 2.4(4) . . . . ?
N2 C10 C11 N3 -6.4(5) . . . . ?
C9 C10 C11 N3 172.9(4) . . . . ?
N2 C10 C11 C12 173.0(4) . . . . ?
C9 C10 C11 C12 -7.7(6) . . . . ?
N3 C11 C12 C13 0.9(6) . . . . ?
C10 C11 C12 C13 -178.5(4) . . . . ?
C11 C12 C13 C14 -1.3(7) . . . . ?
C12 C13 C14 C15 0.6(7) . . . . ?
C11 N3 C15 C14 -1.1(6) . . . . ?
Ir1 N3 C15 C14 175.8(3) . . . . ?
C13 C14 C15 N3 0.7(7) . . . . ?
C9 C8 C16 C17 -157.7(4) . . . . ?
C7 C8 C16 C17 22.3(6) . . . . ?
C9 C8 C16 C21 22.8(6) . . . . ?
C7 C8 C16 C21 -157.2(4) . . . . ?
C21 C16 C17 C18 1.1(6) . . . . ?
C8 C16 C17 C18 -178.4(4) . . . . ?
C16 C17 C18 C19 0.2(6) . . . . ?
C17 C18 C19 C20 -1.3(6) . . . . ?
C17 C18 C19 C22 178.1(4) . . . . ?
C18 C19 C20 C21 1.1(7) . . . . ?
C22 C19 C20 C21 -178.2(4) . . . . ?
C19 C20 C21 C16 0.1(7) . . . . ?
C17 C16 C21 C20 -1.2(6) . . . . ?
C8 C16 C21 C20 178.3(4) . . . . ?
C18 C19 C22 O1B -10.7(10) . . . . ?
C20 C19 C22 O1B 168.7(8) . . . . ?
C18 C19 C22 O1A -39.3(9) . . . . ?
C20 C19 C22 O1A 140.0(8) . . . . ?
